data_4345595
loop_
_publ_author_name
'Solodovnikov, Sergey F.'
'Atuchin, Victor V.'
'Solodovnikova, Zoya A.'
'Khyzhun, Oleg Y.'
'Danylenko, Mykola I.'
'Pishchur, Denis P.'
'Plyusnin, Pavel E.'
'Pugachev, Alexey M.'
'Gavrilova, Tatiana A.'
'Yelisseyev, Alexander P.'
'Reshak, Ali H.'
'Alahmed, Zeyad A.'
'Habubi, Nadir F.'

_publ_section_title
;
 Synthesis, Structural, Thermal, and Electronic Properties of
 Palmierite-Related Double Molybdate \a-Cs2Pb(MoO4)2.
;
_journal_issue 6
_journal_name_full 'Inorganic chemistry'
_journal_page_first 3276
_journal_page_last 3286
_journal_paper_doi 10.1021/acs.inorgchem.6b02653
_journal_volume 56
_journal_year 2017
_chemical_formula_moiety 'Mo2 O8 Pb, 2(Cs)'
_chemical_formula_sum 'Cs2 Mo2 O8 Pb'
_chemical_formula_weight 792.90
_chemical_name_systematic
; 
 ? 
;
_space_group_IT_number 12
_symmetry_cell_setting monoclinic
_symmetry_space_group_name_Hall '-C 2y'
_symmetry_space_group_name_H-M 'C 1 2/m 1'
_atom_sites_solution_hydrogens none
_atom_sites_solution_primary direct
_atom_sites_solution_secondary difmap
_audit_creation_method SHELXL-97
_cell_angle_alpha 90.00
_cell_angle_beta 115.037(2)
_cell_angle_gamma 90.00
_cell_formula_units_Z 16
_cell_length_a 21.3755(13)
_cell_length_b 12.3123(8)
_cell_length_c 16.8024(10)
_cell_measurement_reflns_used 28015
_cell_measurement_temperature 296(2)
_cell_measurement_theta_max 36.35
_cell_measurement_theta_min 1.34
_cell_volume 4006.6(4)
_computing_cell_refinement 'SAINT (Bruker, 2004)'
_computing_data_collection 'APEX2 (Bruker, 2004)'
_computing_data_reduction 'SAINT (Bruker, 2004)'
_computing_structure_refinement 'SHELXL-97 (Sheldrick, 1997)'
_computing_structure_solution 'SHELXS-97 (Sheldrick, 1990)'
_diffrn_ambient_temperature 296(2)
_diffrn_measured_fraction_theta_full 0.968
_diffrn_measured_fraction_theta_max 0.968
_diffrn_measurement_device_type 'Bruker-Nonius X8 APEX CCD diffractometer'
_diffrn_measurement_method '\f scans, frame data integration'
_diffrn_radiation_monochromator graphite
_diffrn_radiation_source 'fine-focus sealed tube'
_diffrn_radiation_type MoK\a
_diffrn_radiation_wavelength 0.71073
_diffrn_reflns_av_R_equivalents 0.0601
_diffrn_reflns_av_sigmaI/netI 0.0937
_diffrn_reflns_limit_h_max 35
_diffrn_reflns_limit_h_min -35
_diffrn_reflns_limit_k_max 20
_diffrn_reflns_limit_k_min -19
_diffrn_reflns_limit_l_max 27
_diffrn_reflns_limit_l_min -18
_diffrn_reflns_number 28015
_diffrn_reflns_theta_full 36.35
_diffrn_reflns_theta_max 36.35
_diffrn_reflns_theta_min 1.34
_diffrn_standards_decay_% 0
_diffrn_standards_number 0
_exptl_absorpt_coefficient_mu 26.405
_exptl_absorpt_correction_T_max 0.348
_exptl_absorpt_correction_T_min 0.224
_exptl_absorpt_correction_type multi-scan
_exptl_absorpt_process_details 'SADABS (Bruker, 2004)'
_exptl_crystal_colour colourless
_exptl_crystal_density_diffrn 5.258
_exptl_crystal_density_method 'not measured'
_exptl_crystal_description plate
_exptl_crystal_F_000 5440
_exptl_crystal_size_max 0.08
_exptl_crystal_size_mid 0.05
_exptl_crystal_size_min 0.04
_refine_diff_density_max 3.988
_refine_diff_density_min -3.914
_refine_diff_density_rms 0.367
_refine_ls_extinction_method none
_refine_ls_goodness_of_fit_ref 0.961
_refine_ls_hydrogen_treatment none
_refine_ls_matrix_type full
_refine_ls_number_parameters 264
_refine_ls_number_reflns 9794
_refine_ls_number_restraints 24
_refine_ls_restrained_S_all 0.960
_refine_ls_R_factor_all 0.1293
_refine_ls_R_factor_gt 0.0584
_refine_ls_shift/su_max 3.914
_refine_ls_shift/su_mean 0.567
_refine_ls_structure_factor_coef Fsqd
_refine_ls_weighting_details 'calc w=1/[\s^2^(Fo^2^)+(0.1171P)^2^+0.0000P] where P=(Fo^2^+2Fc^2^)/3'
_refine_ls_weighting_scheme calc
_refine_ls_wR_factor_gt 0.2042
_refine_ls_wR_factor_ref 0.2405
_reflns_number_gt 4482
_reflns_number_total 9794
_reflns_threshold_expression >2sigma(I)
_cod_data_source_file ic6b02653_si_001.cif
_cod_data_source_block Cs2PbMo2O8
_cod_original_sg_symbol_H-M 'C 2/m'
_cod_database_code 4345595
_exptl_crystal_f_000' 5324.71
_exptl_absorpt_correction_t_min' 0.111

loop_
_symmetry_equiv_pos_as_xyz
'x, y, z'
'-x, y, -z'
'x+1/2, y+1/2, z'
'-x+1/2, y+1/2, -z'
'-x, -y, -z'
'x, -y, z'
'-x+1/2, -y+1/2, -z'
'x+1/2, -y+1/2, z'

loop_
_atom_site_label
_atom_site_type_symbol
_atom_site_fract_x
_atom_site_fract_y
_atom_site_fract_z
_atom_site_U_iso_or_equiv
_atom_site_adp_type
_atom_site_occupancy
_atom_site_symmetry_multiplicity
_atom_site_calc_flag
_atom_site_refinement_flags
Pb1 Pb 0.23873(10) 0.5000 0.22206(10) 0.0175(3) Uani 1 2 d S
Pb2 Pb 0.26117(11) 0.0000 0.27612(14) 0.0236(5) Uani 1 2 d S
Pb3 Pb 0.49969(11) -0.23791(5) 0.25041(13) 0.02345(17) Uani 1 1 d .
Cs1 Cs 0.64675(17) 0.5000 0.43751(18) 0.0189(6) Uani 1 2 d S
Cs2 Cs 0.09892(12) 0.2479(2) 0.04188(16) 0.0228(5) Uani 1 1 d .
Cs3 Cs 0.15259(16) 0.5000 -0.04935(17) 0.0183(6) Uani 1 2 d S
Cs4 Cs 0.65301(17) 0.0000 0.4525(2) 0.0196(7) Uani 1 2 d S
Cs5 Cs 0.40107(12) 0.25386(19) 0.45829(14) 0.0205(4) Uani 1 1 d .
Cs6 Cs 0.35323(17) 0.5000 0.0605(3) 0.0235(7) Uani 1 2 d S
Mo1 Mo 0.4490(2) 0.0000 0.3515(2) 0.0120(7) Uani 1 2 d S
Mo2 Mo 0.4434(2) 0.5000 0.3429(3) 0.0154(8) Uani 1 2 d S
Mo3 Mo 0.20063(15) 0.2531(3) 0.34296(19) 0.0145(5) Uani 1 1 d .
Mo4 Mo 0.29922(15) 0.2486(3) 0.1564(2) 0.0148(5) Uani 1 1 d .
Mo5 Mo 0.05135(19) 0.5000 0.1506(3) 0.0139(7) Uani 1 2 d S
Mo6 Mo 0.5554(3) 0.5000 0.1558(3) 0.0167(8) Uani 1 2 d S
O1 O 0.415(3) 0.0000 0.234(3) 0.067(14) Uani 1 2 d SU
O2 O 0.5002(13) -0.122(2) 0.3937(18) 0.028(6) Uani 1 1 d .
O3 O 0.3782(17) 0.0000 0.386(3) 0.038(10) Uani 1 2 d S
O4 O 0.3712(19) 0.5000 0.252(3) 0.049(11) Uani 1 2 d S
O5 O 0.4927(13) 0.621(2) 0.353(2) 0.050(9) Uani 1 1 d .
O6 O 0.422(2) 0.5000 0.434(3) 0.045(12) Uani 1 2 d S
O7 O 0.1742(16) 0.280(2) 0.2354(16) 0.046(7) Uani 1 1 d .
O8 O 0.2519(13) 0.354(2) 0.397(2) 0.041(7) Uani 1 1 d .
O9 O 0.2493(12) 0.130(2) 0.3710(18) 0.026(6) Uani 1 1 d .
O10 O 0.1281(13) 0.2454(19) 0.3679(17) 0.023(5) Uani 1 1 d U
O11 O 0.3255(13) 0.222(3) 0.2694(15) 0.048(8) Uani 1 1 d .
O12 O 0.3749(15) 0.257(2) 0.136(2) 0.041(7) Uani 1 1 d .
O13 O 0.2447(13) 0.138(2) 0.0937(17) 0.027(5) Uani 1 1 d U
O14 O 0.2503(11) 0.3762(19) 0.1227(12) 0.017(4) Uani 1 1 d .
O15 O 0.0828(19) 0.5000 0.261(2) 0.031(8) Uani 1 2 d SU
O16 O 0.0018(11) 0.6135(19) 0.1167(17) 0.023(5) Uani 1 1 d .
O17 O 0.1176(15) 0.5000 0.1147(16) 0.011(5) Uani 1 2 d S
O18 O 0.580(2) 0.5000 0.072(2) 0.035(9) Uani 1 2 d S
O19 O 0.5083(14) 0.618(2) 0.1540(14) 0.031(6) Uani 1 1 d .
O20 O 0.6371(15) 0.5000 0.259(2) 0.049(13) Uani 1 2 d S

loop_
_atom_site_aniso_label
_atom_site_aniso_U_11
_atom_site_aniso_U_22
_atom_site_aniso_U_33
_atom_site_aniso_U_23
_atom_site_aniso_U_13
_atom_site_aniso_U_12
Pb1 0.0204(9) 0.0216(9) 0.0114(6) 0.000 0.0076(6) 0.000
Pb2 0.0190(9) 0.0241(11) 0.0263(10) 0.000 0.0082(7) 0.000
Pb3 0.0254(3) 0.0169(3) 0.0316(3) -0.0072(7) 0.0155(3) 0.0008(7)
Cs1 0.0254(15) 0.0160(15) 0.0169(10) 0.000 0.0104(11) 0.000
Cs2 0.0212(10) 0.0203(12) 0.0273(9) 0.0058(9) 0.0106(9) 0.0034(9)
Cs3 0.0208(13) 0.0199(16) 0.0136(10) 0.000 0.0067(11) 0.000
Cs4 0.0183(15) 0.0230(18) 0.0173(14) 0.000 0.0073(13) 0.000
Cs5 0.0234(11) 0.0174(11) 0.0190(8) -0.0024(8) 0.0074(9) 0.0015(9)
Cs6 0.0185(13) 0.0193(16) 0.0368(17) 0.000 0.0155(13) 0.000
Mo1 0.0143(18) 0.0116(18) 0.0094(13) 0.000 0.0042(14) 0.000
Mo2 0.0124(15) 0.016(2) 0.0178(17) 0.000 0.0061(13) 0.000
Mo3 0.0151(13) 0.0129(15) 0.0154(9) 0.0018(10) 0.0064(10) 0.0034(10)
Mo4 0.0152(14) 0.0140(15) 0.0162(10) 0.0000(10) 0.0076(10) -0.0002(10)
Mo5 0.0106(13) 0.0141(19) 0.0175(16) 0.000 0.0066(12) 0.000
Mo6 0.020(2) 0.014(2) 0.0176(15) 0.000 0.0099(15) 0.000
O1 0.071(16) 0.076(17) 0.054(16) 0.000 0.027(10) 0.000
O2 0.028(12) 0.021(11) 0.041(12) 0.024(9) 0.018(10) 0.012(9)
O3 0.023(15) 0.06(3) 0.05(2) 0.000 0.032(16) 0.000
O4 0.022(17) 0.04(2) 0.05(3) 0.000 -0.012(16) 0.000
O5 0.028(12) 0.040(17) 0.09(2) 0.037(14) 0.029(13) 0.004(11)
O6 0.05(3) 0.04(3) 0.06(3) 0.000 0.04(2) 0.000
O7 0.069(17) 0.046(16) 0.027(10) 0.024(11) 0.025(12) 0.039(13)
O8 0.018(10) 0.023(11) 0.079(19) -0.002(11) 0.016(11) -0.006(8)
O9 0.030(12) 0.007(10) 0.055(15) 0.010(10) 0.033(12) 0.011(8)
O10 0.022(8) 0.016(8) 0.033(8) 0.013(7) 0.014(7) 0.008(6)
O11 0.023(11) 0.09(2) 0.019(10) -0.017(11) -0.003(9) -0.004(13)
O12 0.033(12) 0.049(16) 0.053(15) -0.024(12) 0.028(11) -0.006(11)
O13 0.035(8) 0.015(8) 0.028(7) -0.017(6) 0.011(6) -0.005(6)
O14 0.018(9) 0.020(11) 0.008(6) -0.004(6) 0.000(6) -0.007(7)
O15 0.033(11) 0.044(12) 0.019(10) 0.000 0.013(8) 0.000
O16 0.016(8) 0.013(9) 0.043(12) 0.012(8) 0.017(8) 0.005(6)
O17 0.018(13) 0.008(10) 0.004(9) 0.000 0.002(9) 0.000
O18 0.07(2) 0.02(2) 0.031(16) 0.000 0.039(18) 0.000
O19 0.046(16) 0.031(14) 0.018(9) 0.008(9) 0.016(11) 0.008(12)
O20 0.011(10) 0.13(4) 0.007(10) 0.000 0.001(9) 0.000

loop_
_atom_type_symbol
_atom_type_description
_atom_type_scat_dispersion_real
_atom_type_scat_dispersion_imag
_atom_type_scat_source
O O 0.0106 0.0060 'International Tables Vol C Tables 4.2.6.8 and 6.1.1.4'
Mo Mo -1.6832 0.6857 'International Tables Vol C Tables 4.2.6.8 and 6.1.1.4'
Cs Cs -0.3680 2.1192 'International Tables Vol C Tables 4.2.6.8 and 6.1.1.4'
Pb Pb -3.3944 10.1111 'International Tables Vol C Tables 4.2.6.8 and 6.1.1.4'

loop_
_geom_angle_atom_site_label_1
_geom_angle_atom_site_label_2
_geom_angle_atom_site_label_3
_geom_angle
_geom_angle_site_symmetry_1
_geom_angle_site_symmetry_3
O14 Pb1 O14 80.8(11) . 6_565
O14 Pb1 O17 82.7(6) . .
O14 Pb1 O17 82.7(6) 6_565 .
O14 Pb1 O4 73.3(9) . .
O14 Pb1 O4 73.3(9) 6_565 .
O17 Pb1 O4 148.2(11) . .
O14 Pb1 O7 70.6(8) . .
O14 Pb1 O7 143.5(7) 6_565 .
O17 Pb1 O7 71.8(5) . .
O4 Pb1 O7 117.3(5) . .
O14 Pb1 O7 143.5(7) . 6_565
O14 Pb1 O7 70.6(8) 6_565 6_565
O17 Pb1 O7 71.8(5) . 6_565
O4 Pb1 O7 117.3(5) . 6_565
O7 Pb1 O7 122.5(10) . 6_565
O14 Pb1 O8 167.2(7) . 6_565
O14 Pb1 O8 106.3(7) 6_565 6_565
O17 Pb1 O8 108.4(6) . 6_565
O4 Pb1 O8 98.3(9) . 6_565
O7 Pb1 O8 106.3(7) . 6_565
O7 Pb1 O8 48.8(6) 6_565 6_565
O14 Pb1 O8 106.3(7) . .
O14 Pb1 O8 167.2(7) 6_565 .
O17 Pb1 O8 108.4(6) . .
O4 Pb1 O8 98.3(9) . .
O7 Pb1 O8 48.8(6) . .
O7 Pb1 O8 106.3(7) 6_565 .
O8 Pb1 O8 64.7(9) 6_565 .
O14 Pb1 O15 120.3(6) . .
O14 Pb1 O15 120.3(6) 6_565 .
O17 Pb1 O15 51.0(8) . .
O4 Pb1 O15 160.7(11) . .
O7 Pb1 O15 61.2(5) . .
O7 Pb1 O15 61.2(5) 6_565 .
O8 Pb1 O15 65.7(6) 6_565 .
O8 Pb1 O15 65.7(6) . .
O9 Pb2 O9 86.1(12) . 6
O9 Pb2 O3 81.7(8) . .
O9 Pb2 O3 81.7(8) 6 .
O9 Pb2 O20 70.8(8) . 3_445
O9 Pb2 O20 70.8(8) 6 3_445
O3 Pb2 O20 141.9(10) . 3_445
O9 Pb2 O11 66.3(8) . .
O9 Pb2 O11 143.9(8) 6 .
O3 Pb2 O11 72.0(5) . .
O20 Pb2 O11 117.1(5) 3_445 .
O9 Pb2 O11 143.9(8) . 6
O9 Pb2 O11 66.3(8) 6 6
O3 Pb2 O11 72.0(5) . 6
O20 Pb2 O11 117.1(5) 3_445 6
O11 Pb2 O11 124.8(11) . 6
O9 Pb2 O13 163.0(8) . 6
O9 Pb2 O13 105.7(7) 6 6
O3 Pb2 O13 111.7(7) . 6
O20 Pb2 O13 101.0(7) 3_445 6
O11 Pb2 O13 106.8(6) . 6
O11 Pb2 O13 53.1(6) 6 6
O9 Pb2 O13 105.7(7) . .
O9 Pb2 O13 163.0(8) 6 .
O3 Pb2 O13 111.7(7) . .
O20 Pb2 O13 101.0(7) 3_445 .
O11 Pb2 O13 53.1(6) . .
O11 Pb2 O13 106.8(6) 6 .
O13 Pb2 O13 60.3(7) 6 .
O19 Pb3 O5 89.8(6) 1_545 1_545
O19 Pb3 O12 77.6(9) 1_545 6
O5 Pb3 O12 96.1(9) 1_545 6
O19 Pb3 O10 95.3(8) 1_545 3_545
O5 Pb3 O10 77.0(7) 1_545 3_545
O12 Pb3 O10 170.3(5) 6 3_545
O19 Pb3 O16 80.2(7) 1_545 8
O5 Pb3 O16 169.6(9) 1_545 8
O12 Pb3 O16 79.0(8) 6 8
O10 Pb3 O16 106.6(7) 3_545 8
O19 Pb3 O2 163.9(7) 1_545 .
O5 Pb3 O2 74.9(9) 1_545 .
O12 Pb3 O2 108.4(9) 6 .
O10 Pb3 O2 76.7(8) 3_545 .
O16 Pb3 O2 115.2(4) 8 .
O19 Pb3 O1 139.0(10) 1_545 .
O5 Pb3 O1 118.2(10) 1_545 .
O12 Pb3 O1 70.6(10) 6 .
O10 Pb3 O1 118.7(9) 3_545 .
O16 Pb3 O1 69.1(9) 8 .
O2 Pb3 O1 55.7(9) . .
O19 Pb3 O15 118.1(8) 1_545 3_545
O5 Pb3 O15 138.5(9) 1_545 3_545
O12 Pb3 O15 118.4(9) 6 3_545
O10 Pb3 O15 70.8(8) 3_545 3_545
O16 Pb3 O15 50.8(8) 8 3_545
O2 Pb3 O15 72.8(8) . 3_545
O1 Pb3 O15 60.5(6) . 3_545
O20 Cs1 O6 150.7(11) . 5_666
O20 Cs1 O8 127.7(7) . 5_666
O6 Cs1 O8 75.1(9) 5_666 5_666
O20 Cs1 O8 127.7(7) . 2_656
O6 Cs1 O8 75.1(9) 5_666 2_656
O8 Cs1 O8 67.0(11) 5_666 2_656
O20 Cs1 O10 71.4(5) . 8
O6 Cs1 O10 103.5(5) 5_666 8
O8 Cs1 O10 140.2(7) 5_666 8
O8 Cs1 O10 74.1(7) 2_656 8
O20 Cs1 O10 71.4(5) . 3
O6 Cs1 O10 103.5(5) 5_666 3
O8 Cs1 O10 74.1(7) 5_666 3
O8 Cs1 O10 140.2(7) 2_656 3
O10 Cs1 O10 141.2(10) 8 3
O20 Cs1 O9 54.2(7) . 3
O6 Cs1 O9 145.7(7) 5_666 3
O8 Cs1 O9 73.8(7) 5_666 3
O8 Cs1 O9 105.2(7) 2_656 3
O10 Cs1 O9 109.6(6) 8 3
O10 Cs1 O9 53.9(6) 3 3
O20 Cs1 O9 54.2(7) . 8
O6 Cs1 O9 145.7(7) 5_666 8
O8 Cs1 O9 105.2(7) 5_666 8
O8 Cs1 O9 73.8(7) 2_656 8
O10 Cs1 O9 53.9(6) 8 8
O10 Cs1 O9 109.6(6) 3 8
O9 Cs1 O9 58.7(8) 3 8
O20 Cs1 O5 86.2(8) . 6_565
O6 Cs1 O5 67.8(10) 5_666 6_565
O8 Cs1 O5 142.5(7) 5_666 6_565
O8 Cs1 O5 107.4(7) 2_656 6_565
O10 Cs1 O5 58.3(6) 8 6_565
O10 Cs1 O5 108.6(7) 3 6_565
O9 Cs1 O5 139.1(8) 3 6_565
O9 Cs1 O5 108.5(6) 8 6_565
O20 Cs1 O5 86.2(8) . .
O6 Cs1 O5 67.8(10) 5_666 .
O8 Cs1 O5 107.4(7) 5_666 .
O8 Cs1 O5 142.5(7) 2_656 .
O10 Cs1 O5 108.6(7) 8 .
O10 Cs1 O5 58.3(6) 3 .
O9 Cs1 O5 108.5(6) 3 .
O9 Cs1 O5 139.1(8) 8 .
O5 Cs1 O5 53.2(10) 6_565 .
O7 Cs2 O16 135.7(7) . 5_565
O7 Cs2 O13 75.0(7) . .
O16 Cs2 O13 135.2(7) 5_565 .
O7 Cs2 O18 90.0(9) . 3_445
O16 Cs2 O18 125.2(9) 5_565 3_445
O13 Cs2 O18 73.8(9) . 3_445
O7 Cs2 O12 141.1(8) . 7
O16 Cs2 O12 63.4(7) 5_565 7
O13 Cs2 O12 73.4(7) . 7
O18 Cs2 O12 102.3(8) 3_445 7
O7 Cs2 O17 63.0(7) . .
O16 Cs2 O17 74.6(6) 5_565 .
O13 Cs2 O17 110.5(6) . .
O18 Cs2 O17 148.9(7) 3_445 .
O12 Cs2 O17 108.4(7) 7 .
O7 Cs2 O16 69.8(7) . 6_565
O16 Cs2 O16 74.1(9) 5_565 6_565
O13 Cs2 O16 144.8(6) . 6_565
O18 Cs2 O16 107.1(7) 3_445 6_565
O12 Cs2 O16 137.1(7) 7 6_565
O17 Cs2 O16 51.1(6) . 6_565
O7 Cs2 O14 60.7(7) . .
O16 Cs2 O14 106.7(5) 5_565 .
O13 Cs2 O14 54.3(6) . .
O18 Cs2 O14 124.3(9) 3_445 .
O12 Cs2 O14 82.4(6) 7 .
O17 Cs2 O14 57.2(6) . .
O16 Cs2 O14 104.9(5) 6_565 .
O7 Cs2 O19 157.3(7) . 4_545
O16 Cs2 O19 60.5(7) 5_565 4_545
O13 Cs2 O19 103.9(6) . 4_545
O18 Cs2 O19 68.3(8) 3_445 4_545
O12 Cs2 O19 55.1(7) 7 4_545
O17 Cs2 O19 134.9(6) . 4_545
O16 Cs2 O19 109.0(6) 6_565 4_545
O14 Cs2 O19 137.4(5) . 4_545
O7 Cs2 O19 69.4(8) . 3_445
O16 Cs2 O19 111.1(5) 5_565 3_445
O13 Cs2 O19 110.7(6) . 3_445
O18 Cs2 O19 49.5(7) 3_445 3_445
O12 Cs2 O19 144.1(7) 7 3_445
O17 Cs2 O19 103.3(6) . 3_445
O16 Cs2 O19 57.8(6) 6_565 3_445
O14 Cs2 O19 130.0(5) . 3_445
O19 Cs2 O19 90.4(7) 4_545 3_445
O1 Cs3 O13 79.8(10) 7 4
O1 Cs3 O13 79.8(10) 7 7
O13 Cs3 O13 66.4(10) 4 7
O1 Cs3 O17 139.7(11) 7 .
O13 Cs3 O17 131.6(6) 4 .
O13 Cs3 O17 131.6(6) 7 .
O1 Cs3 O14 147.5(6) 7 6_565
O13 Cs3 O14 72.2(6) 4 6_565
O13 Cs3 O14 102.9(6) 7 6_565
O17 Cs3 O14 60.5(5) . 6_565
O1 Cs3 O14 147.5(6) 7 .
O13 Cs3 O14 102.9(6) 4 .
O13 Cs3 O14 72.2(6) 7 .
O17 Cs3 O14 60.5(5) . .
O14 Cs3 O14 57.8(8) 6_565 .
O1 Cs3 O16 69.4(10) 7 5_565
O13 Cs3 O16 148.5(6) 4 5_565
O13 Cs3 O16 113.0(6) 7 5_565
O17 Cs3 O16 74.2(6) . 5_565
O14 Cs3 O16 134.1(6) 6_565 5_565
O14 Cs3 O16 106.7(6) . 5_565
O1 Cs3 O16 69.4(10) 7 2
O13 Cs3 O16 113.0(6) 4 2
O13 Cs3 O16 148.5(6) 7 2
O17 Cs3 O16 74.2(6) . 2
O14 Cs3 O16 106.7(6) 6_565 2
O14 Cs3 O16 134.1(6) . 2
O16 Cs3 O16 49.9(8) 5_565 2
O1 Cs3 O12 67.4(5) 7 7
O13 Cs3 O12 114.5(7) 4 7
O13 Cs3 O12 53.4(6) 7 7
O17 Cs3 O12 108.2(5) . 7
O14 Cs3 O12 139.8(7) 6_565 7
O14 Cs3 O12 82.7(6) . 7
O16 Cs3 O12 59.9(6) 5_565 7
O16 Cs3 O12 106.1(6) 2 7
O1 Cs3 O12 67.4(5) 7 4
O13 Cs3 O12 53.4(6) 4 4
O13 Cs3 O12 114.5(7) 7 4
O17 Cs3 O12 108.2(5) . 4
O14 Cs3 O12 82.7(6) 6_565 4
O14 Cs3 O12 139.8(7) . 4
O16 Cs3 O12 106.1(6) 5_565 4
O16 Cs3 O12 59.9(6) 2 4
O12 Cs3 O12 134.6(11) 7 4
O15 Cs4 O3 140.9(10) 3_545 5_656
O15 Cs4 O8 76.8(8) 3_545 3_545
O3 Cs4 O8 132.7(7) 5_656 3_545
O15 Cs4 O8 76.8(8) 3_545 8
O3 Cs4 O8 132.7(7) 5_656 8
O8 Cs4 O8 68.2(10) 3_545 8
O15 Cs4 O9 147.3(5) 3_545 2_656
O3 Cs4 O9 59.0(7) 5_656 2_656
O8 Cs4 O9 107.2(7) 3_545 2_656
O8 Cs4 O9 74.9(7) 8 2_656
O15 Cs4 O9 147.3(5) 3_545 5_656
O3 Cs4 O9 59.0(7) 5_656 5_656
O8 Cs4 O9 74.9(7) 3_545 5_656
O8 Cs4 O9 107.2(7) 8 5_656
O9 Cs4 O9 59.3(9) 2_656 5_656
O15 Cs4 O2 72.1(8) 3_545 .
O3 Cs4 O2 73.1(7) 5_656 .
O8 Cs4 O2 110.2(6) 3_545 .
O8 Cs4 O2 148.2(6) 8 .
O9 Cs4 O2 131.6(6) 2_656 .
O9 Cs4 O2 102.6(6) 5_656 .
O15 Cs4 O2 72.1(8) 3_545 6
O3 Cs4 O2 73.1(7) 5_656 6
O8 Cs4 O2 148.2(6) 3_545 6
O8 Cs4 O2 110.2(6) 8 6
O9 Cs4 O2 102.6(6) 2_656 6
O9 Cs4 O2 131.6(6) 5_656 6
O2 Cs4 O2 53.5(8) . 6
O15 Cs4 O10 67.8(4) 3_545 3_545
O3 Cs4 O10 108.5(4) 5_656 3_545
O8 Cs4 O10 50.6(6) 3_545 3_545
O8 Cs4 O10 113.7(7) 8 3_545
O9 Cs4 O10 140.1(6) 2_656 3_545
O9 Cs4 O10 81.5(6) 5_656 3_545
O2 Cs4 O10 60.0(6) . 3_545
O2 Cs4 O10 109.4(6) 6 3_545
O15 Cs4 O10 67.8(4) 3_545 8
O3 Cs4 O10 108.5(4) 5_656 8
O8 Cs4 O10 113.7(7) 3_545 8
O8 Cs4 O10 50.6(6) 8 8
O9 Cs4 O10 81.5(6) 2_656 8
O9 Cs4 O10 140.1(6) 5_656 8
O2 Cs4 O10 109.4(6) . 8
O2 Cs4 O10 60.0(6) 6 8
O10 Cs4 O10 135.3(8) 3_545 8
O11 Cs5 O2 135.0(9) . 5_656
O11 Cs5 O6 92.0(12) . .
O2 Cs5 O6 123.4(11) 5_656 .
O11 Cs5 O8 71.4(8) . .
O2 Cs5 O8 138.4(8) 5_656 .
O6 Cs5 O8 75.9(10) . .
O11 Cs5 O2 72.7(8) . 6
O2 Cs5 O2 70.7(10) 5_656 6
O6 Cs5 O2 107.4(9) . 6
O8 Cs5 O2 144.1(7) . 6
O11 Cs5 O10 138.9(7) . 7_556
O2 Cs5 O10 65.5(6) 5_656 7_556
O6 Cs5 O10 101.9(9) . 7_556
O8 Cs5 O10 74.9(7) . 7_556
O2 Cs5 O10 135.7(7) 6 7_556
O11 Cs5 O3 62.9(10) . .
O2 Cs5 O3 74.6(8) 5_656 .
O6 Cs5 O3 151.3(10) . .
O8 Cs5 O3 106.1(7) . .
O2 Cs5 O3 54.1(6) 6 .
O10 Cs5 O3 106.3(7) 7_556 .
O11 Cs5 O9 57.8(8) . .
O2 Cs5 O9 109.6(7) 5_656 .
O6 Cs5 O9 123.8(10) . .
O8 Cs5 O9 51.0(6) . .
O2 Cs5 O9 106.4(6) 6 .
O10 Cs5 O9 82.8(6) 7_556 .
O3 Cs5 O9 55.9(7) . .
O11 Cs5 O5 157.5(8) . 5_666
O2 Cs5 O5 60.4(8) 5_656 5_666
O6 Cs5 O5 66.7(11) . 5_666
O8 Cs5 O5 108.1(7) . 5_666
O2 Cs5 O5 105.7(6) 6 5_666
O10 Cs5 O5 57.4(6) 7_556 5_666
O3 Cs5 O5 135.1(8) . 5_666
O9 Cs5 O5 139.9(6) . 5_666
O11 Cs5 O5 71.3(8) . 6_565
O2 Cs5 O5 108.2(7) 5_656 6_565
O6 Cs5 O5 50.7(8) . 6_565
O8 Cs5 O5 111.5(7) . 6_565
O2 Cs5 O5 57.2(7) 6 6_565
O10 Cs5 O5 144.9(7) 7_556 6_565
O3 Cs5 O5 104.7(6) . 6_565
O9 Cs5 O5 129.0(7) . 6_565
O5 Cs5 O5 88.8(8) 5_666 6_565
O4 Cs6 O13 128.5(7) . 7
O4 Cs6 O13 128.5(7) . 4
O13 Cs6 O13 67.5(11) 7 4
O4 Cs6 O12 69.6(5) . 6_565
O13 Cs6 O12 141.8(8) 7 6_565
O13 Cs6 O12 75.5(7) 4 6_565
O4 Cs6 O12 69.6(5) . .
O13 Cs6 O12 75.5(7) 7 .
O13 Cs6 O12 141.8(8) 4 .
O12 Cs6 O12 137.8(11) 6_565 .
O4 Cs6 O18 148.9(11) . 5_665
O13 Cs6 O18 75.7(8) 7 5_665
O13 Cs6 O18 75.7(8) 4 5_665
O12 Cs6 O18 104.5(5) 6_565 5_665
O12 Cs6 O18 104.5(5) . 5_665
O4 Cs6 O14 57.0(7) . 6_565
O13 Cs6 O14 102.9(6) 7 6_565
O13 Cs6 O14 72.1(6) 4 6_565
O12 Cs6 O14 55.2(6) 6_565 6_565
O12 Cs6 O14 108.6(6) . 6_565
O18 Cs6 O14 145.3(6) 5_665 6_565
O4 Cs6 O14 57.0(7) . .
O13 Cs6 O14 72.1(6) 7 .
O13 Cs6 O14 102.9(6) 4 .
O12 Cs6 O14 108.6(6) 6_565 .
O12 Cs6 O14 55.2(6) . .
O18 Cs6 O14 145.3(6) 5_665 .
O14 Cs6 O14 57.0(8) 6_565 .
O4 Cs6 O19 81.3(7) . .
O13 Cs6 O19 145.7(6) 7 .
O13 Cs6 O19 110.0(6) 4 .
O12 Cs6 O19 57.3(7) 6_565 .
O12 Cs6 O19 105.8(6) . .
O18 Cs6 O19 70.8(8) 5_665 .
O14 Cs6 O19 108.8(6) 6_565 .
O14 Cs6 O19 137.5(5) . .
O4 Cs6 O19 81.3(7) . 6_565
O13 Cs6 O19 110.0(6) 7 6_565
O13 Cs6 O19 145.7(6) 4 6_565
O12 Cs6 O19 105.8(6) 6_565 6_565
O12 Cs6 O19 57.3(7) . 6_565
O18 Cs6 O19 70.8(8) 5_665 6_565
O14 Cs6 O19 137.5(5) 6_565 6_565
O14 Cs6 O19 108.8(6) . 6_565
O19 Cs6 O19 51.7(8) . 6_565
O1 Mo1 O2 108.9(12) . 6
O1 Mo1 O2 108.9(12) . .
O2 Mo1 O2 111.6(19) 6 .
O1 Mo1 O3 110(2) . .
O2 Mo1 O3 108.6(10) 6 .
O2 Mo1 O3 108.6(10) . .
O4 Mo2 O5 111.7(12) . .
O4 Mo2 O5 111.7(12) . 6_565
O5 Mo2 O5 112.6(17) . 6_565
O4 Mo2 O6 108(2) . .
O5 Mo2 O6 106.1(13) . .
O5 Mo2 O6 106.1(13) 6_565 .
O7 Mo3 O8 106.6(16) . .
O7 Mo3 O9 110.0(13) . .
O8 Mo3 O9 108.5(13) . .
O7 Mo3 O10 109.6(13) . .
O8 Mo3 O10 110.7(13) . .
O9 Mo3 O10 111.3(10) . .
O11 Mo4 O12 108.2(14) . .
O11 Mo4 O13 108.5(14) . .
O12 Mo4 O13 110.0(12) . .
O11 Mo4 O14 111.9(12) . .
O12 Mo4 O14 109.6(12) . .
O13 Mo4 O14 108.7(11) . .
O15 Mo5 O16 105.8(11) . 6_565
O15 Mo5 O16 105.8(11) . .
O16 Mo5 O16 110.6(16) 6_565 .
O15 Mo5 O17 111.9(15) . .
O16 Mo5 O17 111.3(8) 6_565 .
O16 Mo5 O17 111.3(8) . .
O18 Mo6 O19 111.1(10) . 6_565
O18 Mo6 O19 111.1(10) . .
O19 Mo6 O19 111.3(19) 6_565 .
O18 Mo6 O20 105.8(17) . .
O19 Mo6 O20 108.6(10) 6_565 .
O19 Mo6 O20 108.6(10) . .
Mo1 O1 Cs3 173(3) . 7
Mo1 O1 Pb3 87.7(12) . 6
Cs3 O1 Pb3 95.6(10) 7 6
Mo1 O1 Pb3 87.7(12) . .
Cs3 O1 Pb3 95.6(10) 7 .
Pb3 O1 Pb3 119.6(14) 6 .
Mo1 O2 Pb3 107.7(11) . .
Mo1 O2 Cs5 151.1(15) . 5_656
Pb3 O2 Cs5 100.7(8) . 5_656
Mo1 O2 Cs5 100.1(10) . 6
Pb3 O2 Cs5 105.8(9) . 6
Cs5 O2 Cs5 77.1(5) 5_656 6
Mo1 O2 Cs4 95.4(10) . .
Pb3 O2 Cs4 97.5(7) . .
Cs5 O2 Cs4 74.9(6) 5_656 .
Cs5 O2 Cs4 146.3(9) 6 .
Mo1 O3 Pb2 119.4(19) . .
Mo1 O3 Cs4 142.9(19) . 5_656
Pb2 O3 Cs4 97.7(9) . 5_656
Mo1 O3 Cs5 95.9(6) . .
Pb2 O3 Cs5 103.1(6) . .
Cs4 O3 Cs5 74.2(6) 5_656 .
Mo1 O3 Cs5 95.9(6) . 6
Pb2 O3 Cs5 103.1(6) . 6
Cs4 O3 Cs5 74.2(6) 5_656 6
Cs5 O3 Cs5 141.1(13) . 6
Mo2 O4 Pb1 133(2) . .
Mo2 O4 Cs6 128(2) . .
Pb1 O4 Cs6 98.5(12) . .
Mo2 O5 Pb3 136.1(16) . 1_565
Mo2 O5 Cs1 95.8(11) . .
Pb3 O5 Cs1 105.7(7) 1_565 .
Mo2 O5 Cs5 126.7(13) . 5_666
Pb3 O5 Cs5 96.8(9) 1_565 5_666
Cs1 O5 Cs5 69.8(5) . 5_666
Mo2 O5 Cs5 88.8(9) . 6_565
Pb3 O5 Cs5 104.7(9) 1_565 6_565
Cs1 O5 Cs5 129.9(10) . 6_565
Cs5 O5 Cs5 67.9(6) 5_666 6_565
Mo2 O6 Cs1 168(3) . 5_666
Mo2 O6 Cs5 102.4(8) . .
Cs1 O6 Cs5 76.9(7) 5_666 .
Mo2 O6 Cs5 102.4(8) . 6_565
Cs1 O6 Cs5 76.9(7) 5_666 6_565
Cs5 O6 Cs5 153.5(14) . 6_565
Mo3 O7 Cs2 158.0(18) . .
Mo3 O7 Pb1 106.9(14) . .
Cs2 O7 Pb1 95.0(7) . .
Mo3 O8 Cs5 103.1(12) . .
Mo3 O8 Cs4 102.5(11) . 3_455
Cs5 O8 Cs4 145.6(10) . 3_455
Mo3 O8 Cs1 158.9(16) . 5_666
Cs5 O8 Cs1 73.8(6) . 5_666
Cs4 O8 Cs1 74.0(6) 3_455 5_666
Mo3 O8 Pb1 97.6(13) . .
Cs5 O8 Pb1 101.2(7) . .
Cs4 O8 Pb1 97.8(8) 3_455 .
Cs1 O8 Pb1 103.5(7) 5_666 .
Mo3 O9 Pb2 128.2(14) . .
Mo3 O9 Cs4 137.7(13) . 5_656
Pb2 O9 Cs4 94.1(7) . 5_656
Mo3 O9 Cs1 96.1(8) . 3_445
Pb2 O9 Cs1 100.2(8) . 3_445
Cs4 O9 Cs1 73.1(5) 5_656 3_445
Mo3 O9 Cs5 94.6(10) . .
Pb2 O9 Cs5 104.3(7) . .
Cs4 O9 Cs5 72.0(6) 5_656 .
Cs1 O9 Cs5 138.3(9) 3_445 .
Mo3 O10 Pb3 124.0(12) . 3_455
Mo3 O10 Cs1 98.7(9) . 3_445
Pb3 O10 Cs1 106.1(8) 3_455 3_445
Mo3 O10 Cs5 137.4(12) . 7_556
Pb3 O10 Cs5 98.0(7) 3_455 7_556
Cs1 O10 Cs5 73.4(5) 3_445 7_556
Mo3 O10 Cs4 92.9(10) . 3_455
Pb3 O10 Cs4 99.9(7) 3_455 3_455
Cs1 O10 Cs4 138.3(8) 3_445 3_455
Cs5 O10 Cs4 71.0(6) 7_556 3_455
Mo4 O11 Cs5 157.1(17) . .
Mo4 O11 Pb2 105.2(12) . .
Cs5 O11 Pb2 97.5(9) . .
Mo4 O12 Pb3 126.4(15) . 6
Mo4 O12 Cs6 97.9(12) . .
Pb3 O12 Cs6 108.2(10) 6 .
Mo4 O12 Cs2 133.7(14) . 7
Pb3 O12 Cs2 99.0(8) 6 7
Cs6 O12 Cs2 72.9(7) . 7
Mo4 O12 Cs3 91.3(11) . 7
Pb3 O12 Cs3 99.9(9) 6 7
Cs6 O12 Cs3 136.2(10) . 7
Cs2 O12 Cs3 70.0(6) 7 7
Mo4 O13 Cs6 161.8(15) . 7
Mo4 O13 Cs3 101.8(10) . 7
Cs6 O13 Cs3 78.0(5) 7 7
Mo4 O13 Cs2 99.0(10) . .
Cs6 O13 Cs2 76.3(6) 7 .
Cs3 O13 Cs2 151.9(9) 7 .
Mo4 O13 Pb2 93.2(10) . .
Cs6 O13 Pb2 104.9(7) 7 .
Cs3 O13 Pb2 97.3(8) 7 .
Cs2 O13 Pb2 100.2(6) . .
Mo4 O14 Pb1 123.5(9) . .
Mo4 O14 Cs3 140.0(9) . .
Pb1 O14 Cs3 96.3(7) . .
Mo4 O14 Cs6 97.4(8) . .
Pb1 O14 Cs6 102.6(7) . .
Cs3 O14 Cs6 75.5(5) . .
Mo4 O14 Cs2 92.7(8) . .
Pb1 O14 Cs2 102.7(7) . .
Cs3 O14 Cs2 72.7(4) . .
Cs6 O14 Cs2 141.1(6) . .
Mo5 O15 Cs4 173.6(19) . 3_455
Mo5 O15 Pb3 89.3(9) . 3_455
Cs4 O15 Pb3 94.0(7) 3_455 3_455
Mo5 O15 Pb3 89.3(9) . 8_455
Cs4 O15 Pb3 94.0(7) 3_455 8_455
Pb3 O15 Pb3 119.4(10) 3_455 8_455
Mo5 O15 Pb1 77.0(12) . .
Cs4 O15 Pb1 96.6(10) 3_455 .
Pb3 O15 Pb1 119.2(5) 3_455 .
Pb3 O15 Pb1 119.2(5) 8_455 .
Mo5 O16 Pb3 114.2(12) . 8_455
Mo5 O16 Cs2 147.2(14) . 5_565
Pb3 O16 Cs2 98.6(7) 8_455 5_565
Mo5 O16 Cs2 98.5(8) . 6_565
Pb3 O16 Cs2 104.7(7) 8_455 6_565
Cs2 O16 Cs2 73.3(5) 5_565 6_565
Mo5 O16 Cs3 99.1(9) . 5_565
Pb3 O16 Cs3 99.0(6) 8_455 5_565
Cs2 O16 Cs3 73.3(5) 5_565 5_565
Cs2 O16 Cs3 141.3(8) 6_565 5_565
Mo5 O17 Pb1 120.1(12) . .
Mo5 O17 Cs3 145.6(13) . .
Pb1 O17 Cs3 94.3(9) . .
Mo5 O17 Cs2 98.0(6) . .
Pb1 O17 Cs2 101.4(5) . .
Cs3 O17 Cs2 73.2(4) . .
Mo5 O17 Cs2 98.0(6) . 6_565
Pb1 O17 Cs2 101.4(5) . 6_565
Cs3 O17 Cs2 73.2(4) . 6_565
Cs2 O17 Cs2 140.5(8) . 6_565
Mo6 O18 Cs6 172(2) . 5_665
Mo6 O18 Cs2 103.8(5) . 8
Cs6 O18 Cs2 75.9(5) 5_665 8
Mo6 O18 Cs2 103.8(5) . 3
Cs6 O18 Cs2 75.9(5) 5_665 3
Cs2 O18 Cs2 151.7(11) 8 3
Mo6 O19 Pb3 141.7(12) . 1_565
Mo6 O19 Cs6 95.4(11) . .
Pb3 O19 Cs6 106.7(9) 1_565 .
Mo6 O19 Cs2 122.3(10) . 4
Pb3 O19 Cs2 95.1(7) 1_565 4
Cs6 O19 Cs2 68.4(5) . 4
Mo6 O19 Cs2 86.8(9) . 3
Pb3 O19 Cs2 103.4(9) 1_565 3
Cs6 O19 Cs2 126.4(6) . 3
Cs2 O19 Cs2 65.7(4) 4 3
Mo6 O20 Pb2 129.0(14) . 3
Mo6 O20 Cs1 125.7(12) . .
Pb2 O20 Cs1 105.4(11) 3 .

loop_
_geom_bond_atom_site_label_1
_geom_bond_atom_site_label_2
_geom_bond_distance
_geom_bond_site_symmetry_2
Pb1 O14 2.35(2) .
Pb1 O14 2.35(2) 6_565
Pb1 O17 2.45(3) .
Pb1 O4 2.66(4) .
Pb1 O7 3.09(3) .
Pb1 O7 3.09(3) 6_565
Pb1 O8 3.35(3) 6_565
Pb1 O8 3.35(3) .
Pb1 O15 3.65(3) .
Pb2 O9 2.35(3) .
Pb2 O9 2.35(3) 6
Pb2 O3 2.40(4) .
Pb2 O20 2.54(3) 3_445
Pb2 O11 3.08(3) .
Pb2 O11 3.08(3) 6
Pb2 O13 3.39(3) 6
Pb2 O13 3.39(3) .
Pb3 O19 2.46(3) 1_545
Pb3 O5 2.49(3) 1_545
Pb3 O12 2.55(3) 6
Pb3 O10 2.62(3) 3_545
Pb3 O16 2.74(3) 8
Pb3 O2 2.79(3) .
Pb3 O1 3.39(2) .
Pb3 O15 3.392(18) 3_545
Cs1 O20 2.92(3) .
Cs1 O6 3.08(4) 5_666
Cs1 O8 3.25(3) 5_666
Cs1 O8 3.25(3) 2_656
Cs1 O10 3.20(2) 8
Cs1 O10 3.20(2) 3
Cs1 O9 3.27(2) 3
Cs1 O9 3.27(2) 8
Cs1 O5 3.34(3) 6_565
Cs1 O5 3.34(3) .
Cs2 O7 2.98(3) .
Cs2 O16 3.13(2) 5_565
Cs2 O13 3.16(3) .
Cs2 O18 3.148(8) 3_445
Cs2 O12 3.27(3) 7
Cs2 O17 3.298(8) .
Cs2 O16 3.32(2) 6_565
Cs2 O14 3.33(2) .
Cs2 O19 3.50(2) 4_545
Cs2 O19 3.60(2) 3_445
Cs3 O1 2.82(5) 7
Cs3 O13 3.11(2) 4
Cs3 O13 3.11(2) 7
Cs3 O17 3.15(3) .
Cs3 O14 3.15(2) 6_565
Cs3 O14 3.15(2) .
Cs3 O16 3.31(2) 5_565
Cs3 O16 3.31(2) 2
Cs3 O12 3.43(3) 7
Cs3 O12 3.43(3) 4
Cs4 O15 2.92(4) 3_545
Cs4 O3 3.06(3) 5_656
Cs4 O8 3.20(3) 3_545
Cs4 O8 3.20(3) 8
Cs4 O9 3.24(3) 2_656
Cs4 O9 3.24(3) 5_656
Cs4 O2 3.34(3) .
Cs4 O2 3.34(3) 6
Cs4 O10 3.39(3) 3_545
Cs4 O10 3.39(3) 8
Cs5 O11 2.92(2) .
Cs5 O2 2.97(2) 5_656
Cs5 O6 3.114(9) .
Cs5 O8 3.16(3) .
Cs5 O2 3.20(2) 6
Cs5 O10 3.23(3) 7_556
Cs5 O3 3.315(14) .
Cs5 O9 3.31(3) .
Cs5 O5 3.39(3) 5_666
Cs5 O5 3.51(3) 6_565
Cs6 O4 3.08(5) .
Cs6 O13 3.07(2) 7
Cs6 O13 3.07(2) 4
Cs6 O12 3.21(3) 6_565
Cs6 O12 3.21(3) .
Cs6 O18 3.11(3) 5_665
Cs6 O14 3.19(2) 6_565
Cs6 O14 3.19(2) .
Cs6 O19 3.34(3) .
Cs6 O19 3.34(3) 6_565
Mo1 O1 1.79(5) .
Mo1 O2 1.82(2) 6
Mo1 O2 1.82(2) .
Mo1 O3 1.83(3) .
Mo2 O4 1.64(4) .
Mo2 O5 1.79(3) .
Mo2 O5 1.79(3) 6_565
Mo2 O6 1.78(4) .
Mo3 O7 1.68(2) .
Mo3 O8 1.65(3) .
Mo3 O9 1.78(2) .
Mo3 O10 1.77(2) .
Mo4 O11 1.77(3) .
Mo4 O12 1.79(3) .
Mo4 O13 1.81(2) .
Mo4 O14 1.84(2) .
Mo5 O15 1.68(4) .
Mo5 O16 1.70(2) 6_565
Mo5 O16 1.70(2) .
Mo5 O17 1.76(3) .
Mo6 O18 1.70(3) .
Mo6 O19 1.76(3) 6_565
Mo6 O19 1.76(3) .
Mo6 O20 1.87(3) .
O1 Cs3 2.82(5) 7
O1 Pb3 3.39(2) 6
O2 Cs5 2.97(2) 5_656
O2 Cs5 3.20(2) 6
O3 Cs4 3.06(3) 5_656
O3 Cs5 3.315(14) 6
O5 Pb3 2.49(3) 1_565
O5 Cs5 3.39(3) 5_666
O5 Cs5 3.51(3) 6_565
O6 Cs1 3.08(4) 5_666
O6 Cs5 3.114(9) 6_565
O8 Cs4 3.20(3) 3_455
O8 Cs1 3.25(3) 5_666
O9 Cs4 3.24(3) 5_656
O9 Cs1 3.27(2) 3_445
O10 Pb3 2.62(3) 3_455
O10 Cs1 3.20(2) 3_445
O10 Cs5 3.23(3) 7_556
O10 Cs4 3.39(3) 3_455
O12 Pb3 2.55(3) 6
O12 Cs2 3.27(3) 7
O12 Cs3 3.43(3) 7
O13 Cs6 3.07(2) 7
O13 Cs3 3.11(2) 7
O15 Cs4 2.92(4) 3_455
O15 Pb3 3.392(18) 3_455
O15 Pb3 3.392(18) 8_455
O16 Pb3 2.74(3) 8_455
O16 Cs2 3.13(2) 5_565
O16 Cs2 3.32(2) 6_565
O16 Cs3 3.31(2) 5_565
O17 Cs2 3.298(8) 6_565
O18 Cs6 3.11(3) 5_665
O18 Cs2 3.148(8) 8
O18 Cs2 3.148(8) 3
O19 Pb3 2.46(3) 1_565
O19 Cs2 3.50(2) 4
O19 Cs2 3.60(2) 3
O20 Pb2 2.54(3) 3
